data_4003399
loop_
_publ_author_name
'Shi, Yongqiang'
'Guo, Han'
'Qin, Minchao'
'Wang, Yuxi'
'Zhao, Jiuyang'
'Sun, Huiliang'
'Wang, Hang'
'Wang, Yulun'
'Zhou, Xin'
'Facchetti, Antonio'
'Lu, Xinhui'
'Zhou, Ming'
'Guo, Xugang'

_publ_section_title
;
 Imide-Functionalized Thiazole-Based Polymer Semiconductors: Synthesis,
 Structure--Property Correlations, Charge Carrier Polarity, and Thin-Film
 Transistor Performance
;
_journal_issue 21
_journal_name_full 'Chemistry of Materials'
_journal_page_first 7988
_journal_paper_doi 10.1021/acs.chemmater.8b03670
_journal_volume 30
_journal_year 2018
_chemical_formula_sum 'C23 H21 N3 O2 S4'
_chemical_formula_weight 499.68
_space_group_IT_number 148
_space_group_name_Hall '-R 3'
_space_group_name_H-M_alt 'R -3 :H'
_atom_sites_solution_hydrogens geom
_atom_sites_solution_primary direct
_atom_sites_solution_secondary difmap
_audit_creation_method SHELXL-97
_cell_angle_alpha 90.00
_cell_angle_beta 90.00
_cell_angle_gamma 120.00
_cell_formula_units_Z 18
_cell_length_a 46.450(6)
_cell_length_b 46.450(6)
_cell_length_c 7.1640(14)
_cell_measurement_temperature 566(2)
_cell_volume 13386(4)
_computing_structure_refinement 'SHELXL-97 (Sheldrick, 1997)'
_computing_structure_solution 'SHELXS-97 (Sheldrick, 1990)'
_diffrn_ambient_temperature 566(2)
_diffrn_measured_fraction_theta_full 0.997
_diffrn_measured_fraction_theta_max 0.997
_diffrn_radiation_monochromator graphite
_diffrn_radiation_source 'fine-focus sealed tube'
_diffrn_radiation_type MoK\a
_diffrn_radiation_wavelength 0.71073
_diffrn_reflns_av_R_equivalents 0.2994
_diffrn_reflns_av_sigmaI/netI 0.1053
_diffrn_reflns_limit_h_max 55
_diffrn_reflns_limit_h_min -54
_diffrn_reflns_limit_k_max 55
_diffrn_reflns_limit_k_min -55
_diffrn_reflns_limit_l_max 8
_diffrn_reflns_limit_l_min -8
_diffrn_reflns_number 67009
_diffrn_reflns_theta_full 25.32
_diffrn_reflns_theta_max 25.32
_diffrn_reflns_theta_min 0.88
_exptl_absorpt_coefficient_mu 0.762
_exptl_crystal_density_diffrn 1.593
_exptl_crystal_density_method 'not measured'
_exptl_crystal_F_000 6498
_refine_diff_density_max 0.493
_refine_diff_density_min -0.310
_refine_diff_density_rms 0.085
_refine_ls_extinction_coef 0.0014(3)
_refine_ls_extinction_expression Fc^*^=kFc[1+0.001xFc^2^\l^3^/sin(2\q)]^-1/4^
_refine_ls_extinction_method SHELXL
_refine_ls_goodness_of_fit_ref 1.655
_refine_ls_hydrogen_treatment mixed
_refine_ls_matrix_type full
_refine_ls_number_parameters 290
_refine_ls_number_reflns 5433
_refine_ls_number_restraints 0
_refine_ls_restrained_S_all 1.655
_refine_ls_R_factor_all 0.1331
_refine_ls_R_factor_gt 0.1121
_refine_ls_shift/su_max 2.818
_refine_ls_shift/su_mean 0.332
_refine_ls_structure_factor_coef Fsqd
_refine_ls_weighting_details 'calc w=1/[\s^2^(Fo^2^)+(0.1000P)^2^+0.0000P] where P=(Fo^2^+2Fc^2^)/3'
_refine_ls_weighting_scheme calc
_refine_ls_wR_factor_gt 0.2970
_refine_ls_wR_factor_ref 0.3136
_reflns_number_gt 3997
_reflns_number_total 5433
_reflns_threshold_expression >2sigma(I)
_cod_data_source_file cm8b03670_si_002.cif
_cod_data_source_block a
_cod_depositor_comments
;

2020-09-21
Z value and formula fixed to values more according to usual
chemical conventions.                 miguel
;
_cod_original_formula_sum 'C H N O S'
_cod_original_formula_weight 75.09
_cod_original_formula_units_Z 171
_cod_database_code 4003399

loop_
_symmetry_equiv_pos_as_xyz
'x, y, z'
'-y, x-y, z'
'-x+y, -x, z'
'x+2/3, y+1/3, z+1/3'
'-y+2/3, x-y+1/3, z+1/3'
'-x+y+2/3, -x+1/3, z+1/3'
'x+1/3, y+2/3, z+2/3'
'-y+1/3, x-y+2/3, z+2/3'
'-x+y+1/3, -x+2/3, z+2/3'
'-x, -y, -z'
'y, -x+y, -z'
'x-y, x, -z'
'-x+2/3, -y+1/3, -z+1/3'
'y+2/3, -x+y+1/3, -z+1/3'
'x-y+2/3, x+1/3, -z+1/3'
'-x+1/3, -y+2/3, -z+2/3'
'y+1/3, -x+y+2/3, -z+2/3'
'x-y+1/3, x+2/3, -z+2/3'

loop_
_atom_site_label
_atom_site_type_symbol
_atom_site_fract_x
_atom_site_fract_y
_atom_site_fract_z
_atom_site_U_iso_or_equiv
_atom_site_adp_type
_atom_site_occupancy
_atom_site_symmetry_multiplicity
_atom_site_calc_flag
S1 S 0.59118(3) 0.02945(3) 0.48137(16) 0.1017(5) Uani 1 1 d
S2 S 0.56552(4) 0.04816(4) 0.10957(17) 0.1071(5) Uani 1 1 d
S3 S 0.52163(3) 0.04637(4) -0.43368(18) 0.1115(6) Uani 1 1 d
S4 S 0.61358(4) -0.02205(4) 0.9175(2) 0.1117(5) Uani 1 1 d
N1 N 0.57958(10) -0.02973(11) 0.5368(6) 0.0994(11) Uani 1 1 d
C2 C 0.56421(11) -0.03041(13) 0.3706(7) 0.0963(13) Uani 1 1 d
C3 C 0.59447(12) -0.00046(13) 0.6085(6) 0.0943(12) Uani 1 1 d
C4 C 0.61225(12) 0.00807(13) 0.7864(7) 0.0988(13) Uani 1 1 d
C5 C 0.64290(12) 0.03715(16) 1.0492(7) 0.1104(16) Uani 1 1 d
C6 C 0.62999(11) 0.04061(14) 0.8695(6) 0.0954(13) Uani 1 1 d
C7 C 0.63596(13) 0.00551(14) 1.0881(7) 0.1066(14) Uani 1 1 d
C8 C 0.53800(11) -0.01219(14) 0.0062(6) 0.0981(13) Uani 1 1 d
N9 N 0.53222(10) 0.00361(14) -0.1365(5) 0.1065(12) Uani 1 1 d
C10 C 0.55610(11) 0.00791(13) 0.1520(6) 0.0960(13) Uani 1 1 d
C11 C 0.54532(13) 0.03557(16) -0.1026(7) 0.1045(14) Uani 1 1 d
C12 C 0.56771(11) -0.00074(12) 0.3187(6) 0.0925(12) Uani 1 1 d
C13 C 0.52358(15) -0.04809(17) -0.0143(8) 0.1182(17) Uani 1 1 d
N14 N 0.52841(12) -0.06914(12) 0.1089(7) 0.1202(14) Uani 1 1 d
O15 O 0.50594(13) -0.06166(12) -0.1488(7) 0.1577(17) Uani 1 1 d
C16 C 0.54349(14) 0.05878(17) -0.2297(7) 0.1133(16) Uani 1 1 d
O17 O 0.55063(12) -0.08532(11) 0.3344(7) 0.1488(16) Uani 1 1 d
C18 C 0.51183(18) -0.10410(16) 0.0468(11) 0.154(3) Uani 1 1 d
C19 C 0.54813(14) -0.06232(16) 0.2712(8) 0.1166(16) Uani 1 1 d
C20 C 0.53291(18) 0.08649(17) -0.4873(9) 0.1337(19) Uani 1 1 d
C21 C 0.5589(2) 0.09301(18) -0.2097(9) 0.147(2) Uani 1 1 d
C22 C 0.5517(2) 0.10770(19) -0.3587(10) 0.169(3) Uani 1 1 d
C23 C 0.5360(2) -0.1077(2) -0.0991(14) 0.177(3) Uani 1 1 d
C32 C 0.5412(4) -0.1485(4) -0.317(2) 0.288(8) Uani 1 1 d
C33 C 0.5164(3) -0.1442(3) -0.1917(19) 0.229(5) Uani 1 1 d
C34 C 0.5206(7) -0.1863(8) -0.411(4) 0.352(13) Uani 1 1 d
C35 C 0.4823(6) -0.2282(7) -0.692(4) 0.502(16) Uani 1 1 d
C36 C 0.5044(7) -0.1861(7) -0.556(5) 0.374(14) Uani 1 1 d

loop_
_atom_site_aniso_label
_atom_site_aniso_U_11
_atom_site_aniso_U_22
_atom_site_aniso_U_33
_atom_site_aniso_U_23
_atom_site_aniso_U_13
_atom_site_aniso_U_12
S1 0.1142(9) 0.1227(10) 0.0766(7) 0.0077(6) -0.0023(6) 0.0655(8)
S2 0.1189(10) 0.1289(10) 0.0794(8) 0.0090(6) -0.0030(6) 0.0663(8)
S3 0.1138(10) 0.1369(12) 0.0850(8) 0.0109(7) -0.0021(6) 0.0636(8)
S4 0.1118(10) 0.1248(11) 0.0962(9) 0.0191(7) -0.0030(7) 0.0572(8)
N1 0.093(2) 0.112(3) 0.092(2) 0.010(2) 0.0008(19) 0.050(2)
C2 0.087(3) 0.110(3) 0.087(3) 0.012(3) 0.000(2) 0.046(3)
C3 0.092(3) 0.114(4) 0.081(3) 0.015(2) 0.007(2) 0.055(3)
C4 0.088(3) 0.126(4) 0.088(3) 0.016(3) 0.006(2) 0.058(3)
C5 0.094(3) 0.149(5) 0.082(3) 0.004(3) 0.007(2) 0.056(3)
C6 0.085(3) 0.133(4) 0.070(2) 0.006(2) 0.004(2) 0.056(3)
C7 0.101(3) 0.125(4) 0.088(3) 0.016(3) 0.000(2) 0.052(3)
C8 0.089(3) 0.122(4) 0.080(3) 0.011(3) 0.002(2) 0.050(3)
N9 0.094(2) 0.144(4) 0.079(2) 0.015(2) 0.0022(19) 0.058(3)
C10 0.093(3) 0.122(3) 0.074(2) 0.009(2) 0.003(2) 0.055(3)
C11 0.097(3) 0.130(4) 0.080(3) 0.010(3) 0.005(2) 0.052(3)
C12 0.088(3) 0.114(3) 0.077(3) 0.010(2) 0.004(2) 0.052(2)
C13 0.112(4) 0.142(5) 0.096(3) 0.002(3) -0.017(3) 0.059(4)
N14 0.118(3) 0.117(3) 0.109(3) 0.002(3) -0.023(3) 0.047(3)
O15 0.182(4) 0.156(4) 0.127(3) -0.015(3) -0.058(3) 0.078(3)
C16 0.115(4) 0.142(5) 0.077(3) 0.020(3) 0.005(2) 0.060(3)
O17 0.157(4) 0.117(3) 0.162(4) 0.010(3) -0.043(3) 0.060(3)
C18 0.143(5) 0.106(4) 0.171(6) -0.010(4) -0.048(5) 0.030(4)
C19 0.108(4) 0.117(4) 0.109(4) 0.006(3) -0.013(3) 0.045(3)
C20 0.151(5) 0.141(5) 0.102(4) 0.017(4) -0.013(4) 0.068(4)
C21 0.184(6) 0.125(5) 0.106(4) 0.019(3) -0.038(4) 0.058(4)
C22 0.208(7) 0.131(5) 0.127(5) 0.017(4) -0.043(5) 0.054(5)
C23 0.181(7) 0.150(6) 0.200(8) -0.059(6) -0.035(6) 0.082(5)
C32 0.303(17) 0.229(12) 0.309(17) -0.117(12) 0.015(14) 0.115(12)
C33 0.222(10) 0.169(8) 0.262(13) -0.076(8) -0.045(9) 0.071(7)
C34 0.35(3) 0.39(3) 0.34(3) -0.04(3) -0.01(2) 0.20(3)
C35 0.36(2) 0.43(3) 0.55(3) -0.15(3) 0.21(2) 0.08(2)
C36 0.39(3) 0.31(2) 0.41(3) 0.01(2) -0.04(3) 0.17(2)

loop_
_atom_type_symbol
_atom_type_description
_atom_type_scat_dispersion_real
_atom_type_scat_dispersion_imag
_atom_type_scat_source
C C 0.0033 0.0016 'International Tables Vol C Tables 4.2.6.8 and 6.1.1.4'
H H 0.0000 0.0000 'International Tables Vol C Tables 4.2.6.8 and 6.1.1.4'
N N 0.0061 0.0033 'International Tables Vol C Tables 4.2.6.8 and 6.1.1.4'
O O 0.0106 0.0060 'International Tables Vol C Tables 4.2.6.8 and 6.1.1.4'
S S 0.1246 0.1234 'International Tables Vol C Tables 4.2.6.8 and 6.1.1.4'

loop_
_geom_angle_atom_site_label_1
_geom_angle_atom_site_label_2
_geom_angle_atom_site_label_3
_geom_angle
C3 S1 C12 88.7(2)
C10 S2 C11 89.3(3)
C20 S3 C16 91.0(3)
C4 S4 C7 92.1(3)
C3 N1 C2 111.6(4)
C12 C2 N1 114.5(5)
C12 C2 C19 129.4(5)
N1 C2 C19 115.9(5)
N1 C3 C4 124.6(4)
N1 C3 S1 115.0(4)
C4 C3 S1 120.4(4)
C6 C4 C3 126.5(4)
C6 C4 S4 113.3(4)
C3 C4 S4 120.2(4)
C7 C5 C6 114.1(5)
C4 C6 C5 107.4(5)
C5 C7 S4 113.0(4)
C10 C8 N9 115.0(5)
C10 C8 C13 128.9(4)
N9 C8 C13 116.0(5)
C11 N9 C8 111.4(4)
C8 C10 C12 128.7(5)
C8 C10 S2 109.9(3)
C12 C10 S2 121.3(4)
N9 C11 C16 124.0(5)
N9 C11 S2 114.3(4)
C16 C11 S2 121.8(5)
C2 C12 C10 129.5(5)
C2 C12 S1 110.2(3)
C10 C12 S1 120.2(4)
O15 C13 C8 118.5(5)
O15 C13 N14 115.7(6)
C8 C13 N14 125.8(5)
C19 N14 C13 131.8(5)
C19 N14 C18 114.7(5)
C13 N14 C18 113.3(5)
C11 C16 C21 126.9(5)
C11 C16 S3 122.3(5)
C21 C16 S3 110.7(4)
N14 C18 C23 107.7(6)
O17 C19 N14 116.3(5)
O17 C19 C2 118.8(5)
N14 C19 C2 124.8(5)
C22 C20 S3 112.7(5)
C16 C21 C22 111.7(6)
C20 C22 C21 113.8(7)
C18 C23 C33 108.7(8)
C33 C32 C34 107.4(15)
C32 C33 C23 107.8(10)
C36 C34 C32 111(3)
C34 C36 C35 114(3)

loop_
_geom_bond_atom_site_label_1
_geom_bond_atom_site_label_2
_geom_bond_distance
S1 C3 1.731(5)
S1 C12 1.728(5)
S2 C10 1.721(5)
S2 C11 1.728(5)
S3 C20 1.708(7)
S3 C16 1.707(5)
S4 C4 1.712(5)
S4 C7 1.698(6)
N1 C3 1.285(6)
N1 C2 1.380(6)
C2 C12 1.356(7)
C2 C19 1.468(8)
C3 C4 1.462(7)
C4 C6 1.440(7)
C5 C7 1.367(8)
C5 C6 1.462(7)
C8 C10 1.373(7)
C8 N9 1.361(6)
C8 C13 1.461(8)
N9 C11 1.315(7)
C10 C12 1.447(6)
C11 C16 1.446(8)
C13 O15 1.217(6)
C13 N14 1.416(7)
N14 C19 1.415(7)
N14 C18 1.476(8)
C16 C21 1.387(9)
O17 C19 1.218(7)
C18 C23 1.603(12)
C20 C22 1.312(9)
C21 C22 1.393(9)
C23 C33 1.610(12)
C32 C33 1.550(19)
C32 C34 1.67(3)
C34 C36 1.29(3)
C35 C36 1.95(4)
